data_4100764
loop_
_publ_author_name
'Christine Bibal'
'Maren Pink'
'Yegor D. Smurnyy'
'John Tomaszewski'
'Kenneth G. Caulton'

_publ_section_title
;
Multifunctional Behavior by a Bis-(phosphinimino)methanide Ligand: \h2-
vs \h3-coordination vs Bronsted Basicity
;
_journal_name_full 'Journal of the American Chemical Society'
_journal_page_first 2312
_journal_page_last 2313
_journal_paper_doi 10.1021/ja039711y
_journal_volume 126
_journal_year 2004
_chemical_formula_moiety 'C47 H45 N2 P2 Ru, 2(C6 H6), Cl'
_chemical_formula_sum 'C59 H57 Cl N2 P2 Ru'
_chemical_formula_weight 992.53
_space_group_IT_number 29
_space_group_name_Hall 'P 2c -2ac'
_space_group_name_H-M_alt 'P c a 21'
_symmetry_cell_setting orthorhombic
_symmetry_space_group_name_Hall 'P 2c -2ac'
_symmetry_space_group_name_H-M 'P c a 21'
_cell_angle_alpha 90.00
_cell_angle_beta 90.00
_cell_angle_gamma 90.00
_cell_formula_units_Z 4
_cell_length_a 18.4013(7)
_cell_length_b 12.0982(5)
_cell_length_c 22.3482(8)
_cell_measurement_temperature 130(2)
_cell_volume 4975.2(3)
_diffrn_ambient_temperature 130(2)
_exptl_crystal_density_diffrn 1.325
_cod_depositor_comments
;
The following automatic conversions were performed:
'_symmetry_cell_setting' value 'Orthorhombic' changed to 'orthorhombic'
according to '/home/saulius/struct/CIF-dictionaries/cif_core.dic'
dictionary named 'cif_core.dic' version 2.4.1 from 2010-06-29.

Automatic conversion script
Id: cif_fix_enum 1527 2010-12-29 10:47:43Z saulius 
;
_cod_database_code 4100764

loop_
_symmetry_equiv_pos_as_xyz
'x, y, z'
'-x, -y, z+1/2'
'-x+1/2, y, z+1/2'
'x+1/2, -y, z'

loop_
_atom_site_label
_atom_site_type_symbol
_atom_site_fract_x
_atom_site_fract_y
_atom_site_fract_z
_atom_site_U_iso_or_equiv
_atom_site_adp_type
_atom_site_occupancy
_atom_site_symmetry_multiplicity
_atom_site_calc_flag
_atom_site_refinement_flags
_atom_site_disorder_assembly
_atom_site_disorder_group
Ru1 Ru 0.785846(13) 0.119277(19) 0.725125(17) 0.02771(8) Uani 1 1 d . A .
Cl1 Cl 0.48463(5) -0.06677(9) 0.23915(6) 0.0583(4) Uani 1 1 d . . .
P1 P 0.86446(5) 0.30771(7) 0.76562(4) 0.02580(18) Uani 1 1 d . . .
P2 P 0.85213(5) 0.24435(8) 0.63385(4) 0.02801(19) Uani 1 1 d . . .
N1 N 0.78110(16) 0.2705(3) 0.77655(15) 0.0295(7) Uani 1 1 d . . .
N2 N 0.76772(16) 0.2222(3) 0.64770(14) 0.0315(7) Uani 1 1 d . . .
C1 C 0.88503(18) 0.2183(3) 0.70607(15) 0.0261(7) Uani 1 1 d . . .
H1 H 0.9324 0.1782 0.7087 0.031 Uiso 1 1 calc R . .
C2 C 0.7311(2) 0.3061(3) 0.81977(17) 0.0317(8) Uani 1 1 d . . .
C3 C 0.6583(2) 0.2806(4) 0.81263(19) 0.0403(10) Uani 1 1 d . . .
H3 H 0.6435 0.2402 0.7783 0.048 Uiso 1 1 calc R . .
C4 C 0.6064(3) 0.3124(4) 0.8542(2) 0.0531(12) Uani 1 1 d . . .
H4 H 0.5568 0.2931 0.8483 0.064 Uiso 1 1 calc R . .
C5 C 0.6268(3) 0.3726(5) 0.9044(2) 0.0609(15) Uani 1 1 d . . .
H5 H 0.5916 0.3956 0.9329 0.073 Uiso 1 1 calc R . .
C6 C 0.6991(3) 0.3980(5) 0.9119(2) 0.0606(14) Uani 1 1 d . . .
H6 H 0.7138 0.4387 0.9461 0.073 Uiso 1 1 calc R . .
C7 C 0.7509(3) 0.3654(3) 0.87038(19) 0.0422(10) Uani 1 1 d . . .
H7 H 0.8005 0.3838 0.8767 0.051 Uiso 1 1 calc R . .
C8 C 0.9325(2) 0.2791(3) 0.82305(16) 0.0319(8) Uani 1 1 d . . .
C9 C 0.9646(2) 0.1754(3) 0.82583(18) 0.0372(9) Uani 1 1 d . . .
H9 H 0.9506 0.1190 0.7986 0.045 Uiso 1 1 calc R . .
C10 C 1.0174(2) 0.1550(4) 0.8687(2) 0.0451(10) Uani 1 1 d . . .
H10A H 1.0389 0.0838 0.8713 0.054 Uiso 1 1 calc R . .
C11 C 1.0393(3) 0.2386(4) 0.9082(2) 0.0506(11) Uani 1 1 d . . .
H11 H 1.0756 0.2241 0.9374 0.061 Uiso 1 1 calc R . .
C12 C 1.0082(3) 0.3409(4) 0.90467(19) 0.0457(10) Uani 1 1 d . . .
H12 H 1.0238 0.3977 0.9310 0.055 Uiso 1 1 calc R . .
C13 C 0.9541(2) 0.3630(4) 0.86296(19) 0.0378(9) Uani 1 1 d . . .
H13 H 0.9320 0.4339 0.8614 0.045 Uiso 1 1 calc R . .
C14 C 0.8752(2) 0.4534(3) 0.75107(17) 0.0324(8) Uani 1 1 d . . .
C15 C 0.8166(2) 0.5248(3) 0.7511(2) 0.0447(10) Uani 1 1 d . . .
H15 H 0.7692 0.4980 0.7595 0.054 Uiso 1 1 calc R . .
C16 C 0.8278(3) 0.6366(4) 0.7386(3) 0.0623(16) Uani 1 1 d . . .
H16 H 0.7876 0.6860 0.7383 0.075 Uiso 1 1 calc R . .
C17 C 0.8963(2) 0.6758(3) 0.7267(3) 0.0527(10) Uani 1 1 d . . .
H17 H 0.9035 0.7523 0.7192 0.063 Uiso 1 1 calc R . .
C18 C 0.9550(2) 0.6041(3) 0.7255(3) 0.0455(9) Uani 1 1 d . . .
H18 H 1.0022 0.6311 0.7166 0.055 Uiso 1 1 calc R . .
C19 C 0.9446(2) 0.4937(3) 0.73743(18) 0.0373(9) Uani 1 1 d . . .
H19 H 0.9848 0.4445 0.7364 0.045 Uiso 1 1 calc R . .
C20 C 0.8671(2) 0.3793(3) 0.60196(16) 0.0314(8) Uani 1 1 d . . .
C21 C 0.8147(2) 0.4592(4) 0.6049(2) 0.0466(10) Uani 1 1 d . . .
H21 H 0.7687 0.4425 0.6219 0.056 Uiso 1 1 calc R . .
C22 C 0.8284(3) 0.5645(4) 0.5833(3) 0.0610(14) Uani 1 1 d . . .
H22 H 0.7916 0.6194 0.5850 0.073 Uiso 1 1 calc R . .
C23 C 0.8956(3) 0.5897(4) 0.5591(2) 0.0560(13) Uani 1 1 d . . .
H23 H 0.9049 0.6620 0.5444 0.067 Uiso 1 1 calc R . .
C24 C 0.9482(3) 0.5114(4) 0.5563(2) 0.0504(11) Uani 1 1 d . . .
H24 H 0.9945 0.5292 0.5402 0.061 Uiso 1 1 calc R . .
C25 C 0.9347(2) 0.4066(4) 0.5767(2) 0.0409(10) Uani 1 1 d . . .
H25 H 0.9714 0.3517 0.5738 0.049 Uiso 1 1 calc R . .
C26 C 0.9016(2) 0.1524(3) 0.58386(18) 0.0362(9) Uani 1 1 d . . .
C27 C 0.8912(3) 0.1593(4) 0.5221(2) 0.0493(11) Uani 1 1 d . . .
H27 H 0.8587 0.2127 0.5061 0.059 Uiso 1 1 calc R . .
C28 C 0.9276(3) 0.0891(5) 0.4843(2) 0.0680(15) Uani 1 1 d . . .
H28 H 0.9187 0.0922 0.4425 0.082 Uiso 1 1 calc R . .
C29 C 0.9764(3) 0.0150(5) 0.5063(2) 0.0676(15) Uani 1 1 d . . .
H29 H 1.0027 -0.0311 0.4795 0.081 Uiso 1 1 calc R . .
C30 C 0.9879(3) 0.0065(4) 0.5665(2) 0.0549(12) Uani 1 1 d . . .
H30 H 1.0212 -0.0466 0.5816 0.066 Uiso 1 1 calc R . .
C31 C 0.9505(2) 0.0762(3) 0.6058(2) 0.0402(9) Uani 1 1 d . . .
H31 H 0.9588 0.0709 0.6477 0.048 Uiso 1 1 calc R . .
C32 C 0.7057(2) 0.2378(3) 0.61248(18) 0.0338(8) Uani 1 1 d . . .
C33 C 0.7075(2) 0.2613(5) 0.5511(2) 0.0508(12) Uani 1 1 d . . .
H33 H 0.7530 0.2672 0.5313 0.061 Uiso 1 1 calc R . .
C34 C 0.6444(2) 0.2760(4) 0.5190(2) 0.0527(12) Uani 1 1 d . . .
H34 H 0.6470 0.2921 0.4774 0.063 Uiso 1 1 calc R . .
C35 C 0.5782(2) 0.2677(4) 0.5460(2) 0.0423(10) Uani 1 1 d . . .
H35 H 0.5349 0.2767 0.5234 0.051 Uiso 1 1 calc R . .
C36 C 0.5746(2) 0.2461(3) 0.6062(2) 0.0400(9) Uani 1 1 d . . .
H36 H 0.5286 0.2416 0.6253 0.048 Uiso 1 1 calc R . .
C37 C 0.6372(2) 0.2308(3) 0.63955(18) 0.0351(8) Uani 1 1 d . . .
H37 H 0.6337 0.2155 0.6811 0.042 Uiso 1 1 calc R . .
C38 C 0.7622(2) 0.0086(3) 0.80262(19) 0.0404(10) Uani 1 1 d D . .
C39 C 0.8272(2) -0.0229(3) 0.7750(2) 0.0425(10) Uani 1 1 d D A .
H39 H 0.8702 -0.0299 0.7981 0.051 Uiso 1 1 calc R . .
C40 C 0.8293(2) -0.0445(3) 0.7128(2) 0.0463(13) Uani 1 1 d D . .
H40 H 0.8740 -0.0650 0.6947 0.056 Uiso 1 1 calc R A .
C41 C 0.7659(3) -0.0361(3) 0.6768(2) 0.0492(12) Uani 1 1 d D A .
C42 C 0.7009(2) -0.0043(4) 0.7055(2) 0.0440(11) Uani 1 1 d D . .
H42 H 0.6575 0.0016 0.6827 0.053 Uiso 1 1 calc R A .
C43 C 0.6988(2) 0.0184(3) 0.7660(2) 0.0398(10) Uani 1 1 d D A .
H43 H 0.6543 0.0411 0.7838 0.048 Uiso 1 1 calc R . .
C44 C 0.7550(3) 0.0308(4) 0.8688(2) 0.0623(13) Uani 0.639(9) 1 d PDU A 1
H44 H 0.7187 0.0919 0.8725 0.093 Uiso 0.639(9) 1 calc PR A 1
C45 C 0.7191(5) -0.0726(8) 0.8999(5) 0.075(3) Uani 0.639(9) 1 d PDU A 1
H45A H 0.7074 -0.0544 0.9415 0.112 Uiso 0.639(9) 1 calc PR A 1
H45B H 0.7531 -0.1349 0.8990 0.112 Uiso 0.639(9) 1 calc PR A 1
H45C H 0.6745 -0.0926 0.8786 0.112 Uiso 0.639(9) 1 calc PR A 1
C46 C 0.8179(5) 0.0653(7) 0.9045(4) 0.063(2) Uani 0.639(9) 1 d PDU A 1
H46A H 0.8380 0.1338 0.8879 0.094 Uiso 0.639(9) 1 calc PR A 1
H46B H 0.8550 0.0073 0.9035 0.094 Uiso 0.639(9) 1 calc PR A 1
H46C H 0.8026 0.0781 0.9459 0.094 Uiso 0.639(9) 1 calc PR A 1
C47 C 0.7680(4) -0.0577(4) 0.6098(3) 0.0731(17) Uani 0.639(9) 1 d PD A 1
H47A H 0.7446 0.0038 0.5887 0.110 Uiso 0.639(9) 1 calc PR A 1
H47B H 0.7421 -0.1265 0.6009 0.110 Uiso 0.639(9) 1 calc PR A 1
H47C H 0.8186 -0.0642 0.5967 0.110 Uiso 0.639(9) 1 calc PR A 1
C44D C 0.7680(4) -0.0577(4) 0.6098(3) 0.0731(17) Uani 0.361(9) 1 d PDU A 2
H44D H 0.8043 -0.0071 0.5909 0.110 Uiso 0.361(9) 1 calc PR A 2
C45D C 0.7842(9) -0.1706(11) 0.5927(8) 0.076(5) Uani 0.361(9) 1 d PDU A 2
H45D H 0.8338 -0.1892 0.6051 0.114 Uiso 0.361(9) 1 calc PR A 2
H45E H 0.7800 -0.1781 0.5491 0.114 Uiso 0.361(9) 1 calc PR A 2
H45F H 0.7498 -0.2208 0.6122 0.114 Uiso 0.361(9) 1 calc PR A 2
C46D C 0.6874(9) -0.0350(10) 0.5798(7) 0.068(4) Uani 0.361(9) 1 d PDU A 2
H46D H 0.6827 0.0436 0.5699 0.102 Uiso 0.361(9) 1 calc PR A 2
H46E H 0.6494 -0.0559 0.6083 0.102 Uiso 0.361(9) 1 calc PR A 2
H46F H 0.6824 -0.0793 0.5433 0.102 Uiso 0.361(9) 1 calc PR A 2
C47D C 0.7550(3) 0.0308(4) 0.8688(2) 0.0623(13) Uani 0.361(9) 1 d PD A 2
H47D H 0.7674 0.1081 0.8770 0.093 Uiso 0.361(9) 1 calc PR A 2
H47E H 0.7881 -0.0178 0.8909 0.093 Uiso 0.361(9) 1 calc PR A 2
H47F H 0.7049 0.0164 0.8814 0.093 Uiso 0.361(9) 1 calc PR A 2
C1S C 0.11739(18) 0.3134(3) 0.76334(15) 0.0725(17) Uani 1 1 d G . .
H1S H 0.1170 0.2779 0.8013 0.087 Uiso 1 1 calc R . .
C2S C 0.13330(18) 0.4255(3) 0.75934(16) 0.0704(16) Uani 1 1 d G . .
H2S H 0.1438 0.4666 0.7945 0.085 Uiso 1 1 calc R . .
C3S C 0.13388(17) 0.4774(2) 0.7039(2) 0.0661(16) Uani 1 1 d G . .
H3S H 0.1448 0.5540 0.7011 0.079 Uiso 1 1 calc R . .
C4S C 0.1185(2) 0.4173(4) 0.65239(16) 0.086(2) Uani 1 1 d G . .
H4S H 0.1189 0.4528 0.6145 0.104 Uiso 1 1 calc R . .
C5S C 0.1026(2) 0.3052(4) 0.65639(16) 0.097(2) Uani 1 1 d G . .
H5S H 0.0922 0.2641 0.6212 0.116 Uiso 1 1 calc R . .
C6S C 0.10206(17) 0.2533(2) 0.7119(2) 0.0592(15) Uani 1 1 d G . .
H6S H 0.0912 0.1767 0.7146 0.071 Uiso 1 1 calc R . .
C7S C 0.9063(7) 0.7694(11) 0.9851(5) 0.134(5) Uiso 0.457(7) 1 d PGDU B 1
H7S H 0.9315 0.8130 1.0138 0.161 Uiso 0.457(7) 1 calc PR B 1
C8S C 0.8542(9) 0.6937(13) 1.0037(4) 0.142(9) Uiso 0.457(7) 1 d PGDU B 1
H8S H 0.8437 0.6855 1.0451 0.171 Uiso 0.457(7) 1 calc PR B 1
C9S C 0.8174(7) 0.6300(11) 0.9618(6) 0.134(7) Uiso 0.457(7) 1 d PGDU B 1
H9S H 0.7817 0.5782 0.9745 0.161 Uiso 0.457(7) 1 calc PR B 1
C10S C 0.8326(6) 0.6419(9) 0.9012(6) 0.089(4) Uiso 0.457(7) 1 d PGDU B 1
H10S H 0.8075 0.5984 0.8726 0.107 Uiso 0.457(7) 1 calc PR B 1
C11S C 0.8848(6) 0.7176(9) 0.8826(4) 0.086(4) Uiso 0.457(7) 1 d PGDU B 1
H11S H 0.8952 0.7258 0.8412 0.103 Uiso 0.457(7) 1 calc PR B 1
C12S C 0.9216(5) 0.7814(9) 0.9245(5) 0.085(4) Uiso 0.457(7) 1 d PGDU B 1
H12S H 0.9572 0.8331 0.9118 0.102 Uiso 0.457(7) 1 calc PR B 1
C7D C 0.8812(12) 0.749(2) 0.9861(9) 0.134(5) Uiso 0.293(8) 1 d PGDU C 2
H7D H 0.9084 0.7774 1.0189 0.161 Uiso 0.293(8) 1 calc PR C 2
C8D C 0.8061(13) 0.762(2) 0.9848(9) 0.185(14) Uiso 0.293(8) 1 d PGDU C 2
H8D H 0.7820 0.7988 1.0167 0.222 Uiso 0.293(8) 1 calc PR C 2
C9D C 0.7664(8) 0.7209(18) 0.9368(9) 0.089(6) Uiso 0.293(8) 1 d PGDU C 2
H9D H 0.7151 0.7295 0.9359 0.107 Uiso 0.293(8) 1 calc PR C 2
C10D C 0.8017(9) 0.6671(15) 0.8902(7) 0.089(4) Uiso 0.293(8) 1 d PGDU C 2
H10D H 0.7745 0.6390 0.8574 0.107 Uiso 0.293(8) 1 calc PR C 2
C11D C 0.8767(9) 0.6544(16) 0.8915(8) 0.086(4) Uiso 0.293(8) 1 d PGDU C 2
H11D H 0.9008 0.6176 0.8597 0.103 Uiso 0.293(8) 1 calc PR C 2
C12D C 0.9165(8) 0.6955(19) 0.9395(10) 0.113(10) Uiso 0.293(8) 1 d PGDU C 2
H12D H 0.9678 0.6868 0.9404 0.136 Uiso 0.293(8) 1 calc PR C 2
C7E C 0.9124(13) 0.748(2) 0.9813(13) 0.134(5) Uiso 0.249(8) 1 d PGDU D 3
H7E H 0.9585 0.7774 0.9915 0.161 Uiso 0.249(8) 1 calc PR D 3
C8E C 0.8515(16) 0.8156(18) 0.9805(14) 0.120(13) Uiso 0.249(8) 1 d PGDU D 3
H8E H 0.8560 0.8918 0.9901 0.145 Uiso 0.249(8) 1 calc PR D 3
C9E C 0.7839(13) 0.772(2) 0.9657(13) 0.185(14) Uiso 0.249(8) 1 d PGDU D 3
H9E H 0.7423 0.8185 0.9651 0.222 Uiso 0.249(8) 1 calc PR D 3
C10E C 0.7773(12) 0.661(2) 0.9516(11) 0.089(6) Uiso 0.249(8) 1 d PGDU D 3
H10E H 0.7312 0.6308 0.9414 0.107 Uiso 0.249(8) 1 calc PR D 3
C11E C 0.8382(15) 0.5927(17) 0.9524(13) 0.134(7) Uiso 0.249(8) 1 d PGDU D 3
H11E H 0.8337 0.5165 0.9428 0.161 Uiso 0.249(8) 1 calc PR D 3
C12E C 0.9058(13) 0.636(2) 0.9673(14) 0.136(15) Uiso 0.249(8) 1 d PGDU D 3
H12E H 0.9474 0.5898 0.9678 0.164 Uiso 0.249(8) 1 calc PR D 3

loop_
_atom_site_aniso_label
_atom_site_aniso_U_11
_atom_site_aniso_U_22
_atom_site_aniso_U_33
_atom_site_aniso_U_23
_atom_site_aniso_U_13
_atom_site_aniso_U_12
Ru1 0.02369(12) 0.02508(12) 0.03435(14) -0.00027(15) 0.00202(15) -0.00276(10)
Cl1 0.0305(5) 0.0496(6) 0.0949(11) -0.0108(6) -0.0033(5) -0.0036(4)
P1 0.0262(4) 0.0245(4) 0.0267(5) 0.0002(3) -0.0003(4) -0.0018(4)
P2 0.0253(4) 0.0324(5) 0.0263(4) -0.0003(4) 0.0004(4) -0.0012(4)
N1 0.0286(16) 0.0273(15) 0.0325(17) -0.0023(12) 0.0062(13) -0.0023(12)
N2 0.0241(15) 0.0374(17) 0.0331(18) 0.0008(13) -0.0020(13) -0.0021(13)
C1 0.0227(16) 0.0301(17) 0.0256(18) 0.0013(12) -0.0015(12) -0.0009(14)
C2 0.0315(19) 0.0322(18) 0.031(2) 0.0062(15) 0.0043(15) 0.0052(15)
C3 0.036(2) 0.048(2) 0.037(2) 0.0045(18) 0.0088(18) 0.0066(18)
C4 0.041(2) 0.071(3) 0.048(3) 0.015(2) 0.017(2) 0.016(2)
C5 0.064(3) 0.078(4) 0.041(3) 0.007(2) 0.023(2) 0.035(3)
C6 0.077(4) 0.071(3) 0.034(3) -0.012(2) 0.006(2) 0.025(3)
C7 0.046(2) 0.046(2) 0.035(2) -0.0046(17) 0.0019(19) 0.009(2)
C8 0.0334(19) 0.037(2) 0.0250(18) 0.0016(15) -0.0031(15) -0.0033(16)
C9 0.039(2) 0.039(2) 0.033(2) 0.0038(16) -0.0046(17) -0.0033(17)
C10 0.048(3) 0.046(2) 0.041(2) 0.0092(19) -0.010(2) 0.004(2)
C11 0.049(3) 0.072(3) 0.031(2) 0.005(2) -0.0120(19) 0.002(2)
C12 0.050(3) 0.061(3) 0.026(2) -0.0056(18) -0.0014(18) -0.010(2)
C13 0.041(2) 0.045(2) 0.028(2) -0.0020(16) 0.0017(17) -0.0032(19)
C14 0.034(2) 0.0268(17) 0.037(2) -0.0006(14) 0.0005(15) -0.0006(15)
C15 0.032(2) 0.033(2) 0.068(3) 0.0049(18) 0.0055(19) 0.0063(17)
C16 0.056(3) 0.037(2) 0.093(5) 0.017(2) 0.012(3) 0.013(2)
C17 0.060(3) 0.0268(17) 0.071(3) 0.001(3) 0.001(3) -0.0001(16)
C18 0.044(2) 0.0339(18) 0.058(2) 0.002(2) 0.008(3) -0.0084(15)
C19 0.0325(18) 0.0332(17) 0.046(3) 0.0040(16) 0.0022(17) -0.0009(15)
C20 0.036(2) 0.0367(19) 0.0214(18) 0.0032(14) -0.0038(15) -0.0016(16)
C21 0.041(2) 0.044(2) 0.055(3) 0.008(2) 0.007(2) 0.001(2)
C22 0.057(3) 0.045(3) 0.081(4) 0.016(2) 0.010(3) 0.015(2)
C23 0.064(3) 0.045(3) 0.058(3) 0.018(2) 0.001(3) -0.005(2)
C24 0.044(2) 0.059(3) 0.048(3) 0.013(2) 0.003(2) -0.008(2)
C25 0.033(2) 0.052(3) 0.038(2) 0.0090(19) -0.0004(18) -0.0014(19)
C26 0.033(2) 0.040(2) 0.035(2) -0.0076(16) 0.0042(16) -0.0054(17)
C27 0.049(3) 0.064(3) 0.035(2) -0.011(2) 0.002(2) 0.002(2)
C28 0.073(4) 0.093(4) 0.039(3) -0.023(3) 0.004(3) 0.007(3)
C29 0.077(4) 0.075(4) 0.051(3) -0.028(3) 0.013(3) 0.013(3)
C30 0.063(3) 0.046(2) 0.056(3) -0.009(2) 0.007(2) 0.012(2)
C31 0.044(2) 0.0335(19) 0.043(2) -0.0090(17) 0.0017(19) 0.0034(18)
C32 0.0286(19) 0.038(2) 0.035(2) -0.0028(16) -0.0044(15) -0.0024(16)
C33 0.033(2) 0.085(4) 0.034(2) 0.007(2) -0.0044(18) 0.000(2)
C34 0.045(3) 0.076(3) 0.037(2) 0.007(2) -0.005(2) 0.000(2)
C35 0.033(2) 0.051(2) 0.043(2) -0.0033(18) -0.0121(17) 0.0040(18)
C36 0.0277(19) 0.045(2) 0.048(2) -0.0056(18) -0.0033(17) -0.0008(17)
C37 0.033(2) 0.042(2) 0.031(2) -0.0029(17) -0.0015(16) -0.0006(17)
C38 0.041(2) 0.030(2) 0.050(3) 0.0095(18) 0.0018(19) -0.0075(17)
C39 0.030(2) 0.0295(19) 0.068(3) 0.0071(19) -0.005(2) -0.0030(17)
C40 0.040(2) 0.0210(16) 0.078(4) -0.0014(19) 0.019(2) -0.0018(15)
C41 0.064(3) 0.029(2) 0.055(3) -0.0103(19) 0.011(2) -0.019(2)
C42 0.035(2) 0.032(2) 0.065(3) 0.0058(18) -0.0043(19) -0.0115(17)
C43 0.032(2) 0.032(2) 0.056(3) 0.0102(19) 0.0069(19) -0.0036(17)
C44 0.083(4) 0.051(3) 0.054(3) 0.014(2) -0.001(3) 0.009(3)
C45 0.081(7) 0.071(6) 0.073(6) 0.030(5) 0.020(5) -0.011(5)
C46 0.076(6) 0.071(5) 0.042(4) 0.006(4) 0.011(4) -0.020(4)
C47 0.103(4) 0.049(3) 0.067(4) -0.026(3) 0.012(3) -0.031(3)
C44D 0.103(4) 0.049(3) 0.067(4) -0.026(3) 0.012(3) -0.031(3)
C45D 0.089(12) 0.050(8) 0.088(13) -0.016(8) -0.016(9) 0.015(7)
C46D 0.112(11) 0.024(6) 0.067(10) -0.015(6) -0.011(8) 0.007(7)
C47D 0.083(4) 0.051(3) 0.054(3) 0.014(2) -0.001(3) 0.009(3)
C1S 0.032(3) 0.082(4) 0.103(5) 0.013(4) 0.008(3) -0.003(3)
C2S 0.036(3) 0.076(4) 0.100(5) -0.012(3) 0.016(3) -0.006(3)
C3S 0.033(2) 0.061(3) 0.104(5) 0.015(3) 0.004(3) 0.001(2)
C4S 0.047(3) 0.130(6) 0.081(5) 0.032(4) -0.015(3) 0.011(4)
C5S 0.056(4) 0.126(6) 0.109(6) -0.042(5) -0.030(4) 0.008(4)
C6S 0.039(2) 0.050(3) 0.089(5) -0.002(3) 0.000(2) 0.010(2)

loop_
_geom_bond_atom_site_label_1
_geom_bond_atom_site_label_2
_geom_bond_distance
_geom_bond_site_symmetry_2
_geom_bond_publ_flag
Ru1 C40 2.154(4) . ?
Ru1 N2 2.157(3) . ?
Ru1 N1 2.162(3) . ?
Ru1 C39 2.186(4) . ?
Ru1 C41 2.199(4) . ?
Ru1 C42 2.207(4) . ?
Ru1 C43 2.211(4) . ?
Ru1 C1 2.224(3) . ?
Ru1 C38 2.232(4) . ?
Ru1 P2 2.8175(10) . ?
Ru1 P1 2.8475(9) . ?
P1 N1 1.617(3) . ?
P1 C1 1.756(4) . ?
P1 C14 1.804(4) . ?
P1 C8 1.826(4) . ?
P2 N2 1.606(3) . ?
P2 C1 1.752(3) . ?
P2 C20 1.803(4) . ?
P2 C26 1.821(4) . ?
N1 C2 1.402(5) . ?
N2 C32 1.400(5) . ?
C1 H1 1.0000 . ?
C2 C3 1.383(6) . ?
C2 C7 1.388(6) . ?
C3 C4 1.387(6) . ?
C3 H3 0.9500 . ?
C4 C5 1.388(8) . ?
C4 H4 0.9500 . ?
C5 C6 1.376(8) . ?
C5 H5 0.9500 . ?
C6 C7 1.388(7) . ?
C6 H6 0.9500 . ?
C7 H7 0.9500 . ?
C8 C9 1.389(5) . ?
C8 C13 1.409(6) . ?
C9 C10 1.387(6) . ?
C9 H9 0.9500 . ?
C10 C11 1.402(7) . ?
C10 H10A 0.9500 . ?
C11 C12 1.366(7) . ?
C11 H11 0.9500 . ?
C12 C13 1.390(6) . ?
C12 H12 0.9500 . ?
C13 H13 0.9500 . ?
C14 C15 1.381(5) . ?
C14 C19 1.401(5) . ?
C15 C16 1.397(6) . ?
C15 H15 0.9500 . ?
C16 C17 1.374(6) . ?
C16 H16 0.9500 . ?
C17 C18 1.385(5) . ?
C17 H17 0.9500 . ?
C18 C19 1.375(5) . ?
C18 H18 0.9500 . ?
C19 H19 0.9500 . ?
C20 C21 1.367(6) . ?
C20 C25 1.404(6) . ?
C21 C22 1.385(7) . ?
C21 H21 0.9500 . ?
C22 C23 1.383(7) . ?
C22 H22 0.9500 . ?
C23 C24 1.355(7) . ?
C23 H23 0.9500 . ?
C24 C25 1.370(6) . ?
C24 H24 0.9500 . ?
C25 H25 0.9500 . ?
C26 C31 1.379(6) . ?
C26 C27 1.397(6) . ?
C27 C28 1.372(7) . ?
C27 H27 0.9500 . ?
C28 C29 1.360(8) . ?
C28 H28 0.9500 . ?
C29 C30 1.366(8) . ?
C29 H29 0.9500 . ?
C30 C31 1.398(6) . ?
C30 H30 0.9500 . ?
C31 H31 0.9500 . ?
C32 C37 1.400(5) . ?
C32 C33 1.401(6) . ?
C33 C34 1.376(6) . ?
C33 H33 0.9500 . ?
C34 C35 1.364(6) . ?
C34 H34 0.9500 . ?
C35 C36 1.371(6) . ?
C35 H35 0.9500 . ?
C36 C37 1.384(5) . ?
C36 H36 0.9500 . ?
C37 H37 0.9500 . ?
C38 C39 1.399(6) . ?
C38 C43 1.429(6) . ?
C38 C44 1.509(7) . ?
C39 C40 1.414(7) . ?
C39 H39 0.9500 . ?
C40 C41 1.420(7) . ?
C40 H40 0.9500 . ?
C41 C42 1.411(6) . ?
C41 C47 1.520(7) . ?
C42 C43 1.381(7) . ?
C42 H42 0.9500 . ?
C43 H43 0.9500 . ?
C44 C46 1.466(10) . ?
C44 C45 1.576(9) . ?
C44 H44 1.0000 . ?
C45 H45A 0.9800 . ?
C45 H45B 0.9800 . ?
C45 H45C 0.9800 . ?
C46 H46A 0.9800 . ?
C46 H46B 0.9800 . ?
C46 H46C 0.9800 . ?
C47 H47A 0.9800 . ?
C47 H47B 0.9800 . ?
C47 H47C 0.9800 . ?
C45D H45D 0.9800 . ?
C45D H45E 0.9800 . ?
C45D H45F 0.9800 . ?
C46D H46D 0.9800 . ?
C46D H46E 0.9800 . ?
C46D H46F 0.9800 . ?
C1S C2S 1.3900 . ?
C1S C6S 1.3900 . ?
C1S H1S 0.9500 . ?
C2S C3S 1.3900 . ?
C2S H2S 0.9500 . ?
C3S C4S 1.3900 . ?
C3S H3S 0.9500 . ?
C4S C5S 1.3900 . ?
C4S H4S 0.9500 . ?
C5S C6S 1.3900 . ?
C5S H5S 0.9500 . ?
C6S H6S 0.9500 . ?
C7S C8S 1.3900 . ?
C7S C12S 1.3900 . ?
C7S H7S 0.9500 . ?
C8S C9S 1.3900 . ?
C8S H8S 0.9500 . ?
C9S C10S 1.3900 . ?
C9S H9S 0.9500 . ?
C10S C11S 1.3900 . ?
C10S H10S 0.9500 . ?
C11S C12S 1.3900 . ?
C11S H11S 0.9500 . ?
C12S H12S 0.9500 . ?
C7D C8D 1.3900 . ?
C7D C12D 1.3900 . ?
C7D H7D 0.9500 . ?
C8D C9D 1.3900 . ?
C8D H8D 0.9500 . ?
C9D C10D 1.3900 . ?
C9D H9D 0.9500 . ?
C10D C11D 1.3900 . ?
C10D H10D 0.9500 . ?
C11D C12D 1.3900 . ?
C11D H11D 0.9500 . ?
C12D H12D 0.9500 . ?
C7E C8E 1.3900 . ?
C7E C12E 1.3900 . ?
C7E H7E 0.9500 . ?
C8E C9E 1.3900 . ?
C8E H8E 0.9500 . ?
C9E C10E 1.3900 . ?
C9E H9E 0.9500 . ?
C10E C11E 1.3900 . ?
C10E H10E 0.9500 . ?
C11E C12E 1.3900 . ?
C11E H11E 0.9500 . ?
C12E H12E 0.9500 . ?
